data_7238653
loop_
_publ_author_name
'Krishnamoorthy, Paramasivam'
'Sathyadevi, Palanisamy'
'Muthiah, Packianathan Thomas'
'Dharmaraj, Nallasamy'

_publ_section_title
;
 Nickel and cobalt complexes of benzoic acid
 (2-hydroxy-benzylidene)-hydrazide ligand: synthesis, structure and
 comparative in vitro evaluations of biological perspectives
;
_journal_issue 32
_journal_name_full 'RSC Advances'
_journal_page_first 12190
_journal_paper_doi 10.1039/c2ra20597a
_journal_volume 2
_journal_year 2012
_chemical_formula_moiety 'C32 H25 N2 Ni O2 P'
_chemical_formula_sum 'C32 H25 N2 Ni O2 P'
_chemical_formula_weight 559.20
_chemical_name_common "'Ni hydrozone complex'"
_chemical_name_systematic
;
'Ni hydrozone complex'
;
_space_group_IT_number 14
_space_group_name_Hall '-P 2ybc'
_space_group_name_H-M_alt 'P 1 21/c 1'
_symmetry_cell_setting monoclinic
_symmetry_space_group_name_Hall '-P 2ybc'
_symmetry_space_group_name_H-M 'P 1 21/c 1'
_atom_sites_solution_hydrogens geom
_atom_sites_solution_primary direct
_atom_sites_solution_secondary difmap
_audit_creation_method SHELXL-97
_cell_angle_alpha 90.00
_cell_angle_beta 93.0130(10)
_cell_angle_gamma 90.00
_cell_formula_units_Z 4
_cell_length_a 14.6153(2)
_cell_length_b 10.18390(10)
_cell_length_c 17.6301(2)
_cell_measurement_reflns_used 9772
_cell_measurement_temperature 293(2)
_cell_measurement_theta_max 33.4
_cell_measurement_theta_min 2.3
_cell_volume 2620.45(5)
_computing_cell_refinement 'SAINT (Bruker, 2008)'
_computing_data_collection 'APEX II (Bruker, 2008)'
_computing_data_reduction 'SAINT (Bruker, 2008)'
_computing_molecular_graphics 'PLATON (Spek, 2003)'
_computing_publication_material 'PLATON (Spek, 2003)'
_computing_structure_refinement 'SHELXL-97 (Sheldrick, 2008)'
_computing_structure_solution 'SHELXL-97 (Sheldrick, 2008)'
_diffrn_ambient_temperature 293(2)
_diffrn_measured_fraction_theta_full 0.999
_diffrn_measured_fraction_theta_max 0.957
_diffrn_measurement_device_type 'Bruker SMART APEX II CCD area-detector'
_diffrn_measurement_method '\f and \w scans'
_diffrn_radiation_monochromator graphite
_diffrn_radiation_source 'fine-focus sealed tube'
_diffrn_radiation_type MoK\a
_diffrn_radiation_wavelength 0.71073
_diffrn_reflns_av_R_equivalents 0.0364
_diffrn_reflns_av_sigmaI/netI 0.0486
_diffrn_reflns_limit_h_max 21
_diffrn_reflns_limit_h_min -21
_diffrn_reflns_limit_k_max 8
_diffrn_reflns_limit_k_min -15
_diffrn_reflns_limit_l_max 27
_diffrn_reflns_limit_l_min -23
_diffrn_reflns_number 35579
_diffrn_reflns_theta_full 25.00
_diffrn_reflns_theta_max 33.41
_diffrn_reflns_theta_min 2.31
_exptl_absorpt_coefficient_mu 0.835
_exptl_absorpt_correction_T_max 0.8850
_exptl_absorpt_correction_T_min 0.8122
_exptl_absorpt_correction_type multi-scan
_exptl_absorpt_process_details '(SADABS; Bruker, 2008)'
_exptl_crystal_colour red
_exptl_crystal_density_diffrn 1.415
_exptl_crystal_density_method 'not measured'
_exptl_crystal_description prism
_exptl_crystal_F_000 1156
_exptl_crystal_size_max 0.26
_exptl_crystal_size_mid 0.22
_exptl_crystal_size_min 0.15
_refine_diff_density_max 2.321
_refine_diff_density_min -0.532
_refine_diff_density_rms 0.087
_refine_ls_extinction_method none
_refine_ls_goodness_of_fit_ref 1.039
_refine_ls_hydrogen_treatment constr
_refine_ls_matrix_type full
_refine_ls_number_parameters 343
_refine_ls_number_reflns 9769
_refine_ls_number_restraints 0
_refine_ls_restrained_S_all 1.039
_refine_ls_R_factor_all 0.1161
_refine_ls_R_factor_gt 0.0594
_refine_ls_shift/su_max 0.001
_refine_ls_shift/su_mean 0.000
_refine_ls_structure_factor_coef Fsqd
_refine_ls_weighting_details 'calc w=1/[\s^2^(Fo^2^)+(0.0873P)^2^+1.7888P] where P=(Fo^2^+2Fc^2^)/3'
_refine_ls_weighting_scheme calc
_refine_ls_wR_factor_gt 0.1606
_refine_ls_wR_factor_ref 0.1909
_reflns_number_gt 5533
_reflns_number_total 9769
_reflns_threshold_expression >2sigma(I)
_cod_data_source_file c2ra20597a.txt
_cod_data_source_block rrmur302
_cod_depositor_comments
;
The following automatic conversions were performed:

data item '_symmetry_cell_setting' value 'Monoclinic' was changed to
'monoclinic' in accordance with the
/home/saulius/struct/COD-crude-data/automatic-downloads/DataCite-retrospective/RSC/depositions/lib/dictionaries/cif_core.dic
dictionary named 'cif_core.dic' version 2.4.2 last updated on
2011-04-26.

Automatic conversion script
Id: cif_fix_values 6909 2019-04-08 15:41:33Z antanas 
;
_cod_original_sg_symbol_H-M 'P 21/c'
_cod_database_code 7238653

loop_
_symmetry_equiv_pos_as_xyz
'x, y, z'
'-x, y+1/2, -z+1/2'
'-x, -y, -z'
'x, -y-1/2, z-1/2'

loop_
_atom_site_label
_atom_site_type_symbol
_atom_site_fract_x
_atom_site_fract_y
_atom_site_fract_z
_atom_site_U_iso_or_equiv
_atom_site_adp_type
_atom_site_occupancy
_atom_site_symmetry_multiplicity
_atom_site_calc_flag
_atom_site_refinement_flags
Ni1 Ni 0.77246(2) -0.10348(3) 0.835011(19) 0.03506(12) Uani 1 1 d .
P1 P 0.73827(5) 0.10589(6) 0.81287(4) 0.03242(15) Uani 1 1 d .
O1 O 0.82871(16) -0.0656(2) 0.92659(12) 0.0461(5) Uani 1 1 d .
O2 O 0.72346(15) -0.1417(2) 0.74106(12) 0.0452(5) Uani 1 1 d .
N2 N 0.76037(17) -0.3525(2) 0.77572(13) 0.0398(5) Uani 1 1 d .
N1 N 0.79113(16) -0.2827(2) 0.84088(13) 0.0364(5) Uani 1 1 d .
C21 C 0.82710(18) 0.1863(3) 0.76154(14) 0.0330(5) Uani 1 1 d .
C9 C 0.6879(2) -0.3147(3) 0.65189(16) 0.0402(6) Uani 1 1 d .
C27 C 0.7253(2) 0.2133(3) 0.89381(16) 0.0389(6) Uani 1 1 d .
C6 C 0.8658(2) -0.2864(3) 0.96483(16) 0.0380(6) Uani 1 1 d .
C15 C 0.63342(19) 0.1252(3) 0.75409(15) 0.0363(6) Uani 1 1 d .
C1 C 0.8662(2) -0.1501(3) 0.97540(16) 0.0394(6) Uani 1 1 d .
C25 C 0.9081(2) 0.3789(3) 0.72384(19) 0.0479(7) Uani 1 1 d .
H25 H 0.9151 0.4697 0.7250 0.058 Uiso 1 1 calc R
C26 C 0.8392(2) 0.3210(3) 0.76261(17) 0.0417(6) Uani 1 1 d .
H26 H 0.8004 0.3732 0.7899 0.050 Uiso 1 1 calc R
C20 C 0.6238(2) 0.2163(3) 0.69615(18) 0.0491(7) Uani 1 1 d .
H20 H 0.6727 0.2700 0.6850 0.059 Uiso 1 1 calc R
C22 C 0.8856(2) 0.1099(3) 0.71925(18) 0.0434(6) Uani 1 1 d .
H22 H 0.8778 0.0193 0.7170 0.052 Uiso 1 1 calc R
C32 C 0.7989(3) 0.2243(3) 0.94718(19) 0.0506(8) Uani 1 1 d .
H32 H 0.8523 0.1766 0.9410 0.061 Uiso 1 1 calc R
C5 C 0.9079(3) -0.3686(3) 1.0208(2) 0.0541(8) Uani 1 1 d .
H5 H 0.9073 -0.4591 1.0137 0.065 Uiso 1 1 calc R
C8 C 0.7262(2) -0.2685(3) 0.72651(16) 0.0384(6) Uani 1 1 d .
C7 C 0.8268(2) -0.3479(3) 0.89740(17) 0.0413(6) Uani 1 1 d .
H7 H 0.8273 -0.4390 0.8945 0.050 Uiso 1 1 calc R
C28 C 0.6467(3) 0.2847(4) 0.9042(2) 0.0576(9) Uani 1 1 d .
H28 H 0.5965 0.2772 0.8699 0.069 Uiso 1 1 calc R
C23 C 0.9543(2) 0.1681(4) 0.6810(2) 0.0544(8) Uani 1 1 d .
H23 H 0.9931 0.1168 0.6531 0.065 Uiso 1 1 calc R
C24 C 0.9662(2) 0.3036(4) 0.6836(2) 0.0529(8) Uani 1 1 d .
H24 H 1.0132 0.3427 0.6583 0.063 Uiso 1 1 calc R
C10 C 0.6996(2) -0.4407(3) 0.62703(19) 0.0520(8) Uani 1 1 d .
H10 H 0.7334 -0.4996 0.6575 0.062 Uiso 1 1 calc R
C2 C 0.9095(3) -0.1004(3) 1.04206(19) 0.0529(8) Uani 1 1 d .
H2 H 0.9109 -0.0101 1.0498 0.063 Uiso 1 1 calc R
C3 C 0.9500(3) -0.1814(4) 1.09618(19) 0.0571(9) Uani 1 1 d .
H3 H 0.9777 -0.1453 1.1401 0.069 Uiso 1 1 calc R
C18 C 0.4686(2) 0.1491(5) 0.6704(2) 0.0622(10) Uani 1 1 d .
H18 H 0.4133 0.1575 0.6423 0.075 Uiso 1 1 calc R
C16 C 0.5596(2) 0.0454(4) 0.7692(2) 0.0526(8) Uani 1 1 d .
H16 H 0.5653 -0.0172 0.8076 0.063 Uiso 1 1 calc R
C11 C 0.6621(3) -0.4820(4) 0.5576(2) 0.0617(9) Uani 1 1 d .
H11 H 0.6696 -0.5684 0.5419 0.074 Uiso 1 1 calc R
C4 C 0.9500(3) -0.3162(4) 1.0862(2) 0.0624(10) Uani 1 1 d .
H4 H 0.9779 -0.3708 1.1229 0.075 Uiso 1 1 calc R
C14 C 0.6377(3) -0.2271(4) 0.6058(2) 0.0674(11) Uani 1 1 d .
H14 H 0.6286 -0.1413 0.6218 0.081 Uiso 1 1 calc R
C19 C 0.5406(3) 0.2276(4) 0.6545(2) 0.0627(10) Uani 1 1 d .
H19 H 0.5342 0.2890 0.6156 0.075 Uiso 1 1 calc R
C31 C 0.7924(3) 0.3063(4) 1.0093(2) 0.0660(11) Uani 1 1 d .
H31 H 0.8408 0.3119 1.0456 0.079 Uiso 1 1 calc R
C30 C 0.7152(4) 0.3787(4) 1.0176(2) 0.0761(13) Uani 1 1 d .
H30 H 0.7118 0.4357 1.0585 0.091 Uiso 1 1 calc R
C17 C 0.4768(2) 0.0593(4) 0.7268(2) 0.0616(9) Uani 1 1 d .
H17 H 0.4271 0.0065 0.7374 0.074 Uiso 1 1 calc R
C12 C 0.6142(3) -0.3957(4) 0.5122(2) 0.0708(11) Uani 1 1 d .
H12 H 0.5900 -0.4228 0.4649 0.085 Uiso 1 1 calc R
C29 C 0.6432(3) 0.3677(5) 0.9661(3) 0.0763(13) Uani 1 1 d .
H29 H 0.5906 0.4168 0.9727 0.092 Uiso 1 1 calc R
C13 C 0.6011(3) -0.2689(5) 0.5354(2) 0.0828(14) Uani 1 1 d .
H13 H 0.5677 -0.2107 0.5041 0.099 Uiso 1 1 calc R

loop_
_atom_site_aniso_label
_atom_site_aniso_U_11
_atom_site_aniso_U_22
_atom_site_aniso_U_33
_atom_site_aniso_U_23
_atom_site_aniso_U_13
_atom_site_aniso_U_12
Ni1 0.0424(2) 0.02850(16) 0.03388(19) 0.00086(13) -0.00201(14) 0.00211(14)
P1 0.0359(3) 0.0280(3) 0.0333(3) 0.0011(2) 0.0012(3) 0.0020(3)
O1 0.0643(14) 0.0343(10) 0.0381(10) -0.0022(8) -0.0125(10) 0.0067(9)
O2 0.0567(13) 0.0301(9) 0.0482(12) 0.0039(8) -0.0034(10) 0.0083(9)
N2 0.0450(13) 0.0352(11) 0.0381(12) -0.0009(10) -0.0079(10) 0.0028(10)
N1 0.0410(13) 0.0320(11) 0.0360(12) -0.0018(9) 0.0004(10) -0.0041(9)
C21 0.0319(13) 0.0343(12) 0.0324(12) 0.0031(10) -0.0026(10) 0.0001(10)
C9 0.0423(15) 0.0440(15) 0.0339(13) -0.0023(11) -0.0014(11) -0.0039(12)
C27 0.0495(16) 0.0345(13) 0.0330(13) 0.0016(10) 0.0051(11) 0.0008(12)
C6 0.0375(14) 0.0384(13) 0.0375(14) 0.0045(11) -0.0032(11) 0.0012(11)
C15 0.0371(14) 0.0370(13) 0.0348(13) -0.0038(10) 0.0009(10) 0.0042(11)
C1 0.0432(15) 0.0394(13) 0.0352(14) -0.0003(11) 0.0003(11) 0.0049(12)
C25 0.0504(18) 0.0418(16) 0.0512(18) 0.0063(13) -0.0010(14) -0.0121(13)
C26 0.0455(16) 0.0358(13) 0.0438(15) -0.0021(11) 0.0034(12) -0.0004(12)
C20 0.0451(17) 0.0577(19) 0.0438(16) 0.0083(14) -0.0047(13) -0.0004(14)
C22 0.0465(16) 0.0379(14) 0.0463(16) 0.0016(12) 0.0060(13) 0.0062(12)
C32 0.061(2) 0.0415(15) 0.0482(17) 0.0019(13) -0.0094(15) -0.0018(14)
C5 0.060(2) 0.0412(16) 0.059(2) 0.0090(14) -0.0148(16) -0.0001(14)
C8 0.0428(15) 0.0357(13) 0.0362(13) -0.0012(11) -0.0017(11) -0.0005(11)
C7 0.0491(16) 0.0288(12) 0.0452(16) 0.0016(11) -0.0044(13) 0.0011(12)
C28 0.056(2) 0.061(2) 0.056(2) -0.0124(16) 0.0062(16) 0.0118(16)
C23 0.0476(18) 0.059(2) 0.058(2) 0.0016(16) 0.0162(15) 0.0100(15)
C24 0.0441(17) 0.062(2) 0.0534(19) 0.0138(16) 0.0070(14) -0.0073(15)
C10 0.062(2) 0.0473(17) 0.0456(17) -0.0052(14) -0.0067(15) 0.0015(15)
C2 0.065(2) 0.0493(17) 0.0432(16) -0.0068(14) -0.0119(15) 0.0056(15)
C3 0.062(2) 0.067(2) 0.0405(17) -0.0037(15) -0.0152(15) 0.0082(17)
C18 0.0405(18) 0.093(3) 0.052(2) -0.008(2) -0.0086(15) 0.0090(19)
C16 0.0442(17) 0.0561(19) 0.0573(19) 0.0069(16) 0.0013(14) -0.0036(15)
C11 0.072(2) 0.062(2) 0.0497(19) -0.0152(17) -0.0046(17) -0.0028(19)
C4 0.073(2) 0.062(2) 0.0506(19) 0.0119(16) -0.0169(17) 0.0074(18)
C14 0.096(3) 0.053(2) 0.051(2) -0.0039(16) -0.018(2) 0.015(2)
C19 0.052(2) 0.086(3) 0.0486(19) 0.0103(18) -0.0097(15) 0.0100(19)
C31 0.099(3) 0.054(2) 0.0441(18) -0.0051(15) -0.0094(19) -0.018(2)
C30 0.116(4) 0.065(2) 0.050(2) -0.0199(18) 0.026(2) -0.013(2)
C17 0.0377(17) 0.078(3) 0.070(2) -0.009(2) 0.0019(16) -0.0079(17)
C12 0.081(3) 0.083(3) 0.0463(19) -0.0182(19) -0.0126(19) 0.001(2)
C29 0.080(3) 0.078(3) 0.073(3) -0.029(2) 0.022(2) 0.011(2)
C13 0.107(4) 0.082(3) 0.056(2) -0.002(2) -0.037(2) 0.019(3)

loop_
_atom_type_symbol
_atom_type_description
_atom_type_scat_dispersion_real
_atom_type_scat_dispersion_imag
_atom_type_scat_source
C C 0.0033 0.0016 'International Tables Vol C Tables 4.2.6.8 and 6.1.1.4'
H H 0.0000 0.0000 'International Tables Vol C Tables 4.2.6.8 and 6.1.1.4'
N N 0.0061 0.0033 'International Tables Vol C Tables 4.2.6.8 and 6.1.1.4'
O O 0.0106 0.0060 'International Tables Vol C Tables 4.2.6.8 and 6.1.1.4'
P P 0.1023 0.0942 'International Tables Vol C Tables 4.2.6.8 and 6.1.1.4'
Ni Ni 0.3393 1.1124 'International Tables Vol C Tables 4.2.6.8 and 6.1.1.4'

loop_
_geom_angle_atom_site_label_1
_geom_angle_atom_site_label_2
_geom_angle_atom_site_label_3
_geom_angle
O2 Ni1 O1 176.34(10)
O2 Ni1 N1 83.63(9)
O1 Ni1 N1 95.82(10)
O2 Ni1 P1 88.35(7)
O1 Ni1 P1 92.27(7)
N1 Ni1 P1 171.86(7)
C15 P1 C27 105.26(13)
C15 P1 C21 105.71(12)
C27 P1 C21 103.12(13)
C15 P1 Ni1 112.35(9)
C27 P1 Ni1 118.19(9)
C21 P1 Ni1 111.13(9)
C1 O1 Ni1 126.64(19)
C8 O2 Ni1 111.97(17)
C8 N2 N1 107.9(2)
C7 N1 N2 118.2(2)
C7 N1 Ni1 127.3(2)
N2 N1 Ni1 114.48(17)
C26 C21 C22 118.5(3)
C26 C21 P1 122.3(2)
C22 C21 P1 119.1(2)
C10 C9 C14 119.0(3)
C10 C9 C8 122.4(3)
C14 C9 C8 118.7(3)
C28 C27 C32 119.1(3)
C28 C27 P1 123.0(2)
C32 C27 P1 118.0(2)
C1 C6 C5 119.8(3)
C1 C6 C7 122.8(2)
C5 C6 C7 117.4(3)
C20 C15 C16 119.0(3)
C20 C15 P1 123.1(2)
C16 C15 P1 117.9(2)
O1 C1 C2 117.8(3)
O1 C1 C6 124.2(3)
C2 C1 C6 117.9(3)
C24 C25 C26 120.3(3)
C25 C26 C21 120.9(3)
C15 C20 C19 119.9(3)
C23 C22 C21 120.3(3)
C31 C32 C27 119.9(4)
C4 C5 C6 120.8(3)
N2 C8 O2 122.0(3)
N2 C8 C9 119.9(3)
O2 C8 C9 118.1(2)
N1 C7 C6 123.0(3)
C27 C28 C29 119.5(4)
C22 C23 C24 120.3(3)
C25 C24 C23 119.6(3)
C9 C10 C11 121.3(3)
C3 C2 C1 121.7(3)
C2 C3 C4 120.8(3)
C17 C18 C19 120.6(3)
C15 C16 C17 119.9(3)
C12 C11 C10 119.6(4)
C3 C4 C5 119.0(3)
C9 C14 C13 119.4(4)
C18 C19 C20 120.4(4)
C30 C31 C32 120.2(4)
C29 C30 C31 120.1(4)
C18 C17 C16 120.3(4)
C11 C12 C13 120.7(3)
C30 C29 C28 121.2(4)
C12 C13 C14 120.1(4)

loop_
_geom_bond_atom_site_label_1
_geom_bond_atom_site_label_2
_geom_bond_distance
Ni1 O2 1.812(2)
Ni1 O1 1.814(2)
Ni1 N1 1.848(2)
Ni1 P1 2.2199(7)
P1 C15 1.815(3)
P1 C27 1.816(3)
P1 C21 1.816(3)
O1 C1 1.316(3)
O2 C8 1.317(3)
N2 C8 1.300(4)
N2 N1 1.405(3)
N1 C7 1.285(4)
C21 C26 1.383(4)
C21 C22 1.400(4)
C9 C10 1.370(4)
C9 C14 1.390(5)
C9 C8 1.479(4)
C27 C28 1.380(5)
C27 C32 1.397(4)
C6 C1 1.400(4)
C6 C5 1.410(4)
C6 C7 1.435(4)
C15 C20 1.381(4)
C15 C16 1.389(4)
C1 C2 1.400(4)
C25 C24 1.370(5)
C25 C26 1.379(4)
C20 C19 1.391(5)
C22 C23 1.375(5)
C32 C31 1.385(5)
C5 C4 1.385(5)
C28 C29 1.384(5)
C23 C24 1.390(5)
C10 C11 1.381(5)
C2 C3 1.371(5)
C3 C4 1.384(5)
C18 C17 1.352(6)
C18 C19 1.363(6)
C16 C17 1.395(5)
C11 C12 1.358(6)
C14 C13 1.391(5)
C31 C30 1.362(7)
C30 C29 1.356(7)
C12 C13 1.371(6)
